data_4333523
loop_
_publ_author_name
'Kazuhiko Matsumoto'
'Takaaki Oka'
'Toshiyuki Nohira'
'Rika Hagiwara'

_publ_contact_author_address
;
Graduate School of Energy Science, Kyoto University
Yoshida, Sakyo-ku, Kyoto 606-8501, Japan
;
_publ_contact_author_email k-matsumoto@energy.kyoto-u.ac.jp
_publ_contact_author_fax 81-75-753-4817
_publ_contact_author_name 'Kazuhiko Matsumoto'
_publ_contact_author_phone 81-75-753-4817
_publ_section_title
;
 Polymorphism of Alkali Bis(fluorosulfonyl)amides (M[N(SO2F)2], M = Na, K,
 and Cs)
;
_journal_name_full 'Inorganic Chemistry'
_journal_page_first 568
_journal_page_last 576
_journal_paper_doi 10.1021/ic3010486
_journal_volume 52
_journal_year 2013
_chemical_formula_moiety
;
(Na +), (N(SO2F)2 -)
;
_chemical_formula_sum 'F2 N Na O4 S2'
_chemical_formula_weight 203.12
_chemical_name_common Na[N(SO2F)2]
_chemical_name_systematic
;
 ?
;
_space_group_IT_number 14
_symmetry_cell_setting monoclinic
_symmetry_space_group_name_Hall '-P 2yn'
_symmetry_space_group_name_H-M 'P 1 21/n 1'
_atom_sites_solution_hydrogens none
_atom_sites_solution_primary direct
_atom_sites_solution_secondary difmap
_audit_creation_method SHELXL-97
_cell_angle_alpha 90.00
_cell_angle_beta 98.413(4)
_cell_angle_gamma 90.00
_cell_formula_units_Z 8
_cell_length_a 9.2834(12)
_cell_length_b 11.9861(11)
_cell_length_c 10.6184(12)
_cell_measurement_reflns_used 9641
_cell_measurement_temperature 298
_cell_measurement_theta_max 54.83
_cell_measurement_theta_min 6.31
_cell_volume 1168.8(2)
_computing_cell_refinement 'RAPID AUTO 2.40 (Rigaku 2006)'
_computing_data_collection 'Rigaku R-AXIS Rapid-II'
_computing_data_reduction 'RAPID AUTO 2.40 (Rigaku 2006)'
_computing_structure_refinement 'SHELXL-97 (Sheldrick, 1997)'
_computing_structure_solution 'SIR92 (Altmare et al., 1994)'
_diffrn_ambient_temperature 298
_diffrn_measured_fraction_theta_full 0.998
_diffrn_measured_fraction_theta_max 0.998
_diffrn_measurement_device_type 'Rigaku R-AXIS RapidII'
_diffrn_measurement_method 'imaging plate'
_diffrn_radiation_monochromator graphite
_diffrn_radiation_source 'fine-focus sealed tube'
_diffrn_radiation_type MoK\a
_diffrn_radiation_wavelength 0.71073
_diffrn_reflns_av_R_equivalents 0.0611
_diffrn_reflns_av_sigmaI/netI 0.0612
_diffrn_reflns_limit_h_max 12
_diffrn_reflns_limit_h_min -12
_diffrn_reflns_limit_k_max 15
_diffrn_reflns_limit_k_min -15
_diffrn_reflns_limit_l_max 13
_diffrn_reflns_limit_l_min -13
_diffrn_reflns_number 11048
_diffrn_reflns_theta_full 27.46
_diffrn_reflns_theta_max 27.46
_diffrn_reflns_theta_min 3.15
_exptl_absorpt_coefficient_mu 0.981
_exptl_absorpt_correction_T_max 1.000
_exptl_absorpt_correction_T_min 0.580
_exptl_absorpt_correction_type multi-scan
_exptl_absorpt_process_details 'RAPID AUTO 2.40 (Rigaku 2006)'
_exptl_crystal_colour colorless
_exptl_crystal_density_diffrn 2.309
_exptl_crystal_description chunk
_exptl_crystal_F_000 800
_exptl_crystal_size_max 0.80
_exptl_crystal_size_mid 0.50
_exptl_crystal_size_min 0.50
_refine_diff_density_max 0.520
_refine_diff_density_min -0.655
_refine_diff_density_rms 0.115
_refine_ls_extinction_coef 0.013(2)
_refine_ls_extinction_expression Fc^*^=kFc[1+0.001xFc^2^\l^3^/sin(2\q)]^-1/4^
_refine_ls_extinction_method SHELXL
_refine_ls_goodness_of_fit_ref 1.189
_refine_ls_hydrogen_treatment none
_refine_ls_matrix_type full
_refine_ls_number_parameters 201
_refine_ls_number_reflns 2665
_refine_ls_number_restraints 4
_refine_ls_restrained_S_all 1.206
_refine_ls_R_factor_all 0.0634
_refine_ls_R_factor_gt 0.0536
_refine_ls_shift/su_max 0.000
_refine_ls_shift/su_mean 0.000
_refine_ls_structure_factor_coef Fsqd
_refine_ls_weighting_details 'calc w=1/[\s^2^(Fo^2^)+(0.0640P)^2^+1.0328P] where P=(Fo^2^+2Fc^2^)/3'
_refine_ls_weighting_scheme calc
_refine_ls_wR_factor_gt 0.1442
_refine_ls_wR_factor_ref 0.1490
_reflns_number_gt 2145
_reflns_number_total 2665
_reflns_threshold_expression >2sigma(I)
_cod_data_source_file ic3010486_si_001_07.cif
_cod_data_source_block Na[N(SO2F)2]_I-298K
_cod_database_code 4333523

loop_
_symmetry_equiv_pos_as_xyz
'x, y, z'
'-x+1/2, y+1/2, -z+1/2'
'-x, -y, -z'
'x-1/2, -y-1/2, z-1/2'

loop_
_atom_site_label
_atom_site_type_symbol
_atom_site_fract_x
_atom_site_fract_y
_atom_site_fract_z
_atom_site_U_iso_or_equiv
_atom_site_adp_type
_atom_site_occupancy
_atom_site_symmetry_multiplicity
_atom_site_calc_flag
_atom_site_refinement_flags
_atom_site_disorder_group
S3 S 0.12447(11) -0.36650(7) 0.67134(9) 0.0348(3) Uani 1 1 d . .
S2 S 0.14862(11) -0.14185(8) 1.03227(9) 0.0361(3) Uani 1 1 d D .
S1 S 0.19829(12) -0.34999(8) 1.13857(10) 0.0405(3) Uani 1 1 d . .
S4 S 0.13664(11) -0.18133(7) 0.52373(9) 0.0338(3) Uani 1 1 d . .
Na1 Na 0.03567(18) 0.01055(12) 0.74555(14) 0.0378(4) Uani 1 1 d . .
Na2 Na 0.39301(19) -0.17256(13) 0.83046(16) 0.0433(4) Uani 1 1 d . .
F3 F 0.0287(3) -0.3114(2) 0.7617(2) 0.0526(7) Uani 1 1 d . .
F1 F 0.1201(5) -0.4373(3) 1.0491(4) 0.1009(14) Uani 1 1 d . .
F4 F 0.2812(3) -0.1996(3) 0.4718(3) 0.0605(7) Uani 1 1 d . .
O5 O 0.2695(3) -0.3468(2) 0.7324(3) 0.0448(7) Uani 1 1 d . .
O7 O 0.1777(4) -0.1177(2) 0.6366(3) 0.0462(7) Uani 1 1 d . .
O8 O 0.0423(4) -0.1334(3) 0.4224(3) 0.0545(8) Uani 1 1 d . .
O1 O 0.1008(4) -0.3249(3) 1.2238(4) 0.0682(11) Uani 1 1 d . .
O2 O 0.3316(4) -0.3996(3) 1.1854(4) 0.0752(12) Uani 1 1 d . .
O6 O 0.0739(4) -0.4774(2) 0.6561(3) 0.0554(9) Uani 1 1 d . .
N2 N 0.0807(4) -0.3026(2) 0.5430(3) 0.0361(7) Uani 1 1 d . .
N1 N 0.2235(4) -0.2572(3) 1.0419(4) 0.0490(9) Uani 1 1 d . .
O4 O 0.1714(4) -0.0947(3) 0.9149(3) 0.0603(9) Uani 1 1 d . .
O3A O 0.0215(5) -0.1263(4) 1.0860(5) 0.0537(16) Uani 0.705(8) 1 d PD 1
F2A F 0.2594(6) -0.0710(4) 1.1261(5) 0.0748(17) Uani 0.705(8) 1 d PD 1
F2B F -0.0130(6) -0.1704(9) 0.9782(10) 0.063(4) Uani 0.295(8) 1 d PD 2
O3B O 0.1381(18) -0.0817(9) 1.1415(7) 0.061(5) Uani 0.295(8) 1 d PD 2

loop_
_atom_site_aniso_label
_atom_site_aniso_U_11
_atom_site_aniso_U_22
_atom_site_aniso_U_33
_atom_site_aniso_U_23
_atom_site_aniso_U_13
_atom_site_aniso_U_12
S3 0.0388(5) 0.0292(5) 0.0341(5) 0.0027(3) -0.0024(4) 0.0037(3)
S2 0.0385(6) 0.0371(5) 0.0339(5) 0.0035(3) 0.0091(4) 0.0039(4)
S1 0.0417(6) 0.0330(5) 0.0461(6) 0.0030(4) 0.0034(4) 0.0020(4)
S4 0.0386(5) 0.0336(5) 0.0276(5) 0.0024(3) -0.0004(4) 0.0011(3)
Na1 0.0468(10) 0.0313(7) 0.0333(8) 0.0009(6) -0.0014(7) -0.0006(6)
Na2 0.0432(9) 0.0385(8) 0.0466(10) -0.0035(6) 0.0014(7) 0.0034(7)
F3 0.0566(17) 0.0607(16) 0.0420(14) -0.0006(11) 0.0121(12) 0.0071(12)
F1 0.113(3) 0.071(2) 0.111(3) -0.029(2) -0.007(3) -0.035(2)
F4 0.0457(16) 0.0784(19) 0.0604(18) -0.0054(14) 0.0175(14) -0.0051(13)
O5 0.0400(17) 0.0424(15) 0.0469(17) 0.0037(12) -0.0106(13) 0.0060(12)
O7 0.064(2) 0.0343(14) 0.0383(16) -0.0045(11) 0.0006(14) -0.0075(13)
O8 0.063(2) 0.0537(18) 0.0422(17) 0.0178(13) -0.0078(15) 0.0057(15)
O1 0.077(3) 0.065(2) 0.071(2) 0.0228(18) 0.040(2) 0.0085(18)
O2 0.058(2) 0.067(2) 0.098(3) 0.034(2) 0.005(2) 0.0219(18)
O6 0.065(2) 0.0320(15) 0.066(2) 0.0046(13) -0.0008(17) -0.0041(13)
N2 0.0430(19) 0.0320(16) 0.0295(16) 0.0001(11) -0.0068(13) -0.0016(13)
N1 0.058(2) 0.048(2) 0.046(2) 0.0107(15) 0.0247(18) 0.0188(17)
O4 0.082(3) 0.062(2) 0.0384(18) 0.0190(14) 0.0147(17) 0.0108(18)
O3A 0.049(3) 0.049(3) 0.067(4) 0.004(2) 0.023(3) 0.015(2)
F2A 0.068(4) 0.082(3) 0.070(3) -0.032(2) -0.002(3) -0.014(2)
F2B 0.036(5) 0.079(7) 0.073(8) 0.009(5) 0.002(5) 0.002(4)
O3B 0.097(13) 0.051(6) 0.039(6) -0.007(5) 0.023(7) 0.014(7)

loop_
_atom_type_symbol
_atom_type_description
_atom_type_scat_dispersion_real
_atom_type_scat_dispersion_imag
_atom_type_scat_source
N N 0.0061 0.0033 'International Tables Vol C Tables 4.2.6.8 and 6.1.1.4'
O O 0.0106 0.0060 'International Tables Vol C Tables 4.2.6.8 and 6.1.1.4'
F F 0.0171 0.0103 'International Tables Vol C Tables 4.2.6.8 and 6.1.1.4'
Na Na 0.0362 0.0249 'International Tables Vol C Tables 4.2.6.8 and 6.1.1.4'
S S 0.1246 0.1234 'International Tables Vol C Tables 4.2.6.8 and 6.1.1.4'

loop_
_geom_angle_atom_site_label_1
_geom_angle_atom_site_label_2
_geom_angle_atom_site_label_3
_geom_angle
_geom_angle_site_symmetry_1
_geom_angle_site_symmetry_3
O6 S3 O5 118.95(19) . .
O6 S3 F3 105.18(19) . .
O5 S3 F3 103.73(18) . .
O6 S3 N2 108.74(18) . .
O5 S3 N2 115.02(19) . .
F3 S3 N2 103.39(17) . .
O3B S2 O3A 54.5(7) . .
O3B S2 O4 124.8(5) . .
O3A S2 O4 123.5(3) . .
O3B S2 N1 119.9(5) . .
O3A S2 N1 119.4(2) . .
O4 S2 N1 107.0(2) . .
O3B S2 F2B 103.9(8) . .
O3A S2 F2B 49.9(5) . .
O4 S2 F2B 91.3(4) . .
N1 S2 F2B 103.1(4) . .
O3B S2 F2A 46.0(7) . .
O3A S2 F2A 100.5(3) . .
O4 S2 F2A 100.0(3) . .
N1 S2 F2A 101.3(3) . .
F2B S2 F2A 148.7(5) . .
O3B S2 Na2 136.9(7) . .
O3A S2 Na2 164.7(2) . .
O4 S2 Na2 43.88(16) . .
N1 S2 Na2 66.72(14) . .
F2B S2 Na2 116.3(4) . .
F2A S2 Na2 91.3(2) . .
O2 S1 O1 118.9(3) . .
O2 S1 F1 104.2(3) . .
O1 S1 F1 104.8(3) . .
O2 S1 N1 109.2(2) . .
O1 S1 N1 116.5(2) . .
F1 S1 N1 100.6(2) . .
O8 S4 O7 119.0(2) . .
O8 S4 F4 105.2(2) . .
O7 S4 F4 103.76(19) . .
O8 S4 N2 107.31(19) . .
O7 S4 N2 116.10(17) . .
F4 S4 N2 103.76(18) . .
O8 S4 Na2 56.74(14) . 4
O7 S4 Na2 151.16(15) . 4
F4 S4 Na2 104.72(12) . 4
N2 S4 Na2 51.88(11) . 4
O3B Na1 O2 75.6(4) 3_557 4
O3B Na1 O8 90.1(3) 3_557 3_556
O2 Na1 O8 90.10(15) 4 3_556
O3B Na1 O3A 31.4(3) 3_557 3_557
O2 Na1 O3A 106.09(17) 4 3_557
O8 Na1 O3A 97.31(16) 3_556 3_557
O3B Na1 O4 97.8(3) 3_557 .
O2 Na1 O4 102.86(16) 4 .
O8 Na1 O4 166.16(15) 3_556 .
O3A Na1 O4 83.89(15) 3_557 .
O3B Na1 O7 162.0(3) 3_557 .
O2 Na1 O7 89.09(13) 4 .
O8 Na1 O7 99.45(13) 3_556 .
O3A Na1 O7 157.32(15) 3_557 .
O4 Na1 O7 76.23(12) . .
O3B Na1 O5 104.6(3) 3_557 2_556
O2 Na1 O5 167.28(15) 4 2_556
O8 Na1 O5 77.19(12) 3_556 2_556
O3A Na1 O5 76.50(14) 3_557 2_556
O4 Na1 O5 89.76(13) . 2_556
O7 Na1 O5 92.43(12) . 2_556
O3B Na1 Na2 84.4(3) 3_557 2_556
O2 Na1 Na2 130.27(12) 4 2_556
O8 Na1 Na2 44.32(9) 3_556 2_556
O3A Na1 Na2 69.92(12) 3_557 2_556
O4 Na1 Na2 124.91(11) . 2_556
O7 Na1 Na2 113.08(9) . 2_556
O5 Na1 Na2 38.26(7) 2_556 2_556
O3B Na1 Na2 135.3(3) 3_557 .
O2 Na1 Na2 111.47(12) 4 .
O8 Na1 Na2 132.45(11) 3_556 .
O3A Na1 Na2 114.94(13) 3_557 .
O4 Na1 Na2 37.72(9) . .
O7 Na1 Na2 42.58(8) . .
O5 Na1 Na2 77.62(8) 2_556 .
Na2 Na1 Na2 114.68(4) 2_556 .
O6 Na2 O1 86.22(14) 2_556 4_655
O6 Na2 O5 152.78(12) 2_556 .
O1 Na2 O5 98.25(13) 4_655 .
O6 Na2 O4 73.70(13) 2_556 .
O1 Na2 O4 158.35(14) 4_655 .
O5 Na2 O4 96.15(13) . .
O6 Na2 N2 89.78(12) 2_556 4_656
O1 Na2 N2 85.77(14) 4_655 4_656
O5 Na2 N2 117.25(11) . 4_656
O4 Na2 N2 101.86(12) . 4_656
O6 Na2 O7 83.20(11) 2_556 .
O1 Na2 O7 101.51(14) 4_655 .
O5 Na2 O7 69.59(9) . .
O4 Na2 O7 68.67(11) . .
N2 Na2 O7 169.48(12) 4_656 .
O6 Na2 O8 138.26(13) 2_556 4_656
O1 Na2 O8 76.18(14) 4_655 4_656
O5 Na2 O8 68.32(9) . 4_656
O4 Na2 O8 124.46(12) . 4_656
N2 Na2 O8 51.93(9) 4_656 4_656
O7 Na2 O8 136.95(10) . 4_656
O6 Na2 S4 114.47(10) 2_556 4_656
O1 Na2 S4 76.16(12) 4_655 4_656
O5 Na2 S4 92.61(8) . 4_656
O4 Na2 S4 119.28(9) . 4_656
N2 Na2 S4 27.64(7) 4_656 4_656
O7 Na2 S4 161.70(8) . 4_656
O8 Na2 S4 24.76(6) 4_656 4_656
O6 Na2 S2 86.95(10) 2_556 .
O1 Na2 S2 167.49(12) 4_655 .
O5 Na2 S2 92.60(9) . .
O4 Na2 S2 22.67(7) . .
N2 Na2 S2 83.73(9) 4_656 .
O7 Na2 S2 88.07(8) . .
O8 Na2 S2 102.36(9) 4_656 .
S4 Na2 S2 97.24(5) 4_656 .
O6 Na2 Na1 159.85(11) 2_556 2_546
O1 Na2 Na1 73.66(10) 4_655 2_546
O5 Na2 Na1 37.24(7) . 2_546
O4 Na2 Na1 126.37(10) . 2_546
N2 Na2 Na1 87.55(8) 4_656 2_546
O7 Na2 Na1 101.71(8) . 2_546
O8 Na2 Na1 35.67(6) 4_656 2_546
S4 Na2 Na1 60.07(4) 4_656 2_546
S2 Na2 Na1 112.56(5) . 2_546
O6 Na2 Na1 64.09(9) 2_556 .
O1 Na2 Na1 127.49(12) 4_655 .
O5 Na2 Na1 92.85(8) . .
O4 Na2 Na1 35.29(8) . .
N2 Na2 Na1 132.60(9) 4_656 .
O7 Na2 Na1 36.94(7) . .
O8 Na2 Na1 152.92(10) 4_656 .
S4 Na2 Na1 154.49(6) 4_656 .
S2 Na2 Na1 57.63(4) . .
Na1 Na2 Na1 130.03(5) 2_546 .
S3 O5 Na1 123.86(17) . 2_546
S3 O5 Na2 131.59(17) . .
Na1 O5 Na2 104.50(11) 2_546 .
S4 O7 Na1 130.0(2) . .
S4 O7 Na2 125.54(18) . .
Na1 O7 Na2 100.48(11) . .
S4 O8 Na1 158.0(2) . 3_556
S4 O8 Na2 98.50(16) . 4
Na1 O8 Na2 100.01(12) 3_556 4
S1 O1 Na2 161.8(3) . 4_556
S1 O2 Na1 169.8(3) . 4_656
S3 O6 Na2 152.7(2) . 2_546
S3 N2 S4 121.24(19) . .
S3 N2 Na2 137.68(18) . 4
S4 N2 Na2 100.48(14) . 4
S2 N1 S1 125.1(2) . .
S2 O4 Na1 137.9(2) . .
S2 O4 Na2 113.5(2) . .
Na1 O4 Na2 107.00(13) . .
S2 O3A Na1 132.7(3) . 3_557
S2 O3B Na1 140.3(10) . 3_557

loop_
_geom_bond_atom_site_label_1
_geom_bond_atom_site_label_2
_geom_bond_distance
_geom_bond_site_symmetry_2
S3 O6 1.411(3) .
S3 O5 1.426(3) .
S3 F3 1.548(3) .
S3 N2 1.565(3) .
S2 O3B 1.381(5) .
S2 O3A 1.397(3) .
S2 O4 1.412(3) .
S2 N1 1.544(3) .
S2 F2B 1.564(5) .
S2 F2A 1.572(3) .
S2 Na2 3.361(2) .
S1 O2 1.397(4) .
S1 O1 1.403(4) .
S1 F1 1.524(3) .
S1 N1 1.555(4) .
S4 O8 1.407(3) .
S4 O7 1.425(3) .
S4 F4 1.539(3) .
S4 N2 1.567(3) .
S4 Na2 3.3220(19) 4
Na1 O3B 2.310(11) 3_557
Na1 O2 2.327(4) 4
Na1 O8 2.344(3) 3_556
Na1 O3A 2.384(5) 3_557
Na1 O4 2.398(3) .
Na1 O7 2.426(4) .
Na1 O5 2.475(3) 2_556
Na1 Na2 3.959(2) 2_556
Na1 Na2 3.970(2) .
Na2 O6 2.361(3) 2_556
Na2 O1 2.376(4) 4_655
Na2 O5 2.532(3) .
Na2 O4 2.540(4) .
Na2 N2 2.658(3) 4_656
Na2 O7 2.732(3) .
Na2 O8 2.809(4) 4_656
Na2 S4 3.3220(19) 4_656
Na2 Na1 3.959(2) 2_546
O5 Na1 2.475(3) 2_546
O8 Na1 2.344(3) 3_556
O8 Na2 2.809(4) 4
O1 Na2 2.376(4) 4_556
O2 Na1 2.327(4) 4_656
O6 Na2 2.361(3) 2_546
N2 Na2 2.658(3) 4
O3A Na1 2.384(5) 3_557
O3B Na1 2.310(11) 3_557

loop_
_geom_torsion_atom_site_label_1
_geom_torsion_atom_site_label_2
_geom_torsion_atom_site_label_3
_geom_torsion_atom_site_label_4
_geom_torsion
_geom_torsion_site_symmetry_1
_geom_torsion_site_symmetry_4
O3B S2 Na2 O6 -42.3(7) . 2_556
O3A S2 Na2 O6 91.0(8) . 2_556
O4 S2 Na2 O6 53.0(3) . 2_556
N1 S2 Na2 O6 -151.9(2) . 2_556
F2B S2 Na2 O6 114.5(4) . 2_556
F2A S2 Na2 O6 -50.1(2) . 2_556
O3B S2 Na2 O1 14.7(9) . 4_655
O3A S2 Na2 O1 148.1(9) . 4_655
O4 S2 Na2 O1 110.0(6) . 4_655
N1 S2 Na2 O1 -94.8(6) . 4_655
F2B S2 Na2 O1 171.6(7) . 4_655
F2A S2 Na2 O1 6.9(6) . 4_655
O3B S2 Na2 O5 164.9(7) . .
O3A S2 Na2 O5 -61.7(8) . .
O4 S2 Na2 O5 -99.8(3) . .
N1 S2 Na2 O5 55.38(19) . .
F2B S2 Na2 O5 -38.2(4) . .
F2A S2 Na2 O5 157.1(2) . .
O3B S2 Na2 O4 -95.3(8) . .
O3A S2 Na2 O4 38.1(8) . .
N1 S2 Na2 O4 155.1(3) . .
F2B S2 Na2 O4 61.6(5) . .
F2A S2 Na2 O4 -103.1(3) . .
O3B S2 Na2 N2 47.8(7) . 4_656
O3A S2 Na2 N2 -178.8(8) . 4_656
O4 S2 Na2 N2 143.1(3) . 4_656
N1 S2 Na2 N2 -61.75(19) . 4_656
F2B S2 Na2 N2 -155.3(4) . 4_656
F2A S2 Na2 N2 40.0(2) . 4_656
O3B S2 Na2 O7 -125.6(7) . .
O3A S2 Na2 O7 7.8(8) . .
O4 S2 Na2 O7 -30.3(2) . .
N1 S2 Na2 O7 124.84(19) . .
F2B S2 Na2 O7 31.3(4) . .
F2A S2 Na2 O7 -133.4(2) . .
O3B S2 Na2 O8 96.5(7) . 4_656
O3A S2 Na2 O8 -130.1(8) . 4_656
O4 S2 Na2 O8 -168.1(3) . 4_656
N1 S2 Na2 O8 -12.99(19) . 4_656
F2B S2 Na2 O8 -106.6(4) . 4_656
F2A S2 Na2 O8 88.7(2) . 4_656
O3B S2 Na2 S4 71.9(7) . 4_656
O3A S2 Na2 S4 -154.7(8) . 4_656
O4 S2 Na2 S4 167.3(2) . 4_656
N1 S2 Na2 S4 -37.58(18) . 4_656
F2B S2 Na2 S4 -131.2(4) . 4_656
F2A S2 Na2 S4 64.2(2) . 4_656
O3B S2 Na2 Na1 132.5(7) . 2_546
O3A S2 Na2 Na1 -94.1(8) . 2_546
O4 S2 Na2 Na1 -132.2(2) . 2_546
N1 S2 Na2 Na1 22.96(18) . 2_546
F2B S2 Na2 Na1 -70.6(4) . 2_546
F2A S2 Na2 Na1 124.7(2) . 2_546
O3B S2 Na2 Na1 -103.4(7) . .
O3A S2 Na2 Na1 30.0(8) . .
O4 S2 Na2 Na1 -8.0(2) . .
N1 S2 Na2 Na1 147.11(19) . .
F2B S2 Na2 Na1 53.5(4) . .
F2A S2 Na2 Na1 -111.2(2) . .
O3B Na1 Na2 O6 -90.7(5) 3_557 2_556
O2 Na1 Na2 O6 178.34(17) 4 2_556
O8 Na1 Na2 O6 67.09(17) 3_556 2_556
O3A Na1 Na2 O6 -60.90(16) 3_557 2_556
O4 Na1 Na2 O6 -98.42(19) . 2_556
O7 Na1 Na2 O6 115.29(15) . 2_556
O5 Na1 Na2 O6 7.65(13) 2_556 2_556
Na2 Na1 Na2 O6 17.39(10) 2_556 2_556
O3B Na1 Na2 O1 -153.0(5) 3_557 4_655
O2 Na1 Na2 O1 116.05(18) 4 4_655
O8 Na1 Na2 O1 4.8(2) 3_556 4_655
O3A Na1 Na2 O1 -123.19(18) 3_557 4_655
O4 Na1 Na2 O1 -160.7(2) . 4_655
O7 Na1 Na2 O1 53.00(16) . 4_655
O5 Na1 Na2 O1 -54.63(15) 2_556 4_655
Na2 Na1 Na2 O1 -44.90(14) 2_556 4_655
O3B Na1 Na2 O5 104.4(5) 3_557 .
O2 Na1 Na2 O5 13.39(16) 4 .
O8 Na1 Na2 O5 -97.86(16) 3_556 .
O3A Na1 Na2 O5 134.14(15) 3_557 .
O4 Na1 Na2 O5 96.63(18) . .
O7 Na1 Na2 O5 -49.67(13) . .
O5 Na1 Na2 O5 -157.30(6) 2_556 .
Na2 Na1 Na2 O5 -147.57(10) 2_556 .
O3B Na1 Na2 O4 7.7(5) 3_557 .
O2 Na1 Na2 O4 -83.2(2) 4 .
O8 Na1 Na2 O4 165.5(2) 3_556 .
O3A Na1 Na2 O4 37.5(2) 3_557 .
O7 Na1 Na2 O4 -146.3(2) . .
O5 Na1 Na2 O4 106.07(18) 2_556 .
Na2 Na1 Na2 O4 115.81(17) 2_556 .
O3B Na1 Na2 N2 -27.6(5) 3_557 4_656
O2 Na1 Na2 N2 -118.56(17) 4 4_656
O8 Na1 Na2 N2 130.19(17) 3_556 4_656
O3A Na1 Na2 N2 2.19(19) 3_557 4_656
O4 Na1 Na2 N2 -35.3(2) . 4_656
O7 Na1 Na2 N2 178.38(17) . 4_656
O5 Na1 Na2 N2 70.75(15) 2_556 4_656
Na2 Na1 Na2 N2 80.48(12) 2_556 4_656
O3B Na1 Na2 O7 154.0(5) 3_557 .
O2 Na1 Na2 O7 63.05(17) 4 .
O8 Na1 Na2 O7 -48.20(17) 3_556 .
O3A Na1 Na2 O7 -176.19(18) 3_557 .
O4 Na1 Na2 O7 146.3(2) . .
O5 Na1 Na2 O7 -107.64(14) 2_556 .
Na2 Na1 Na2 O7 -97.90(12) 2_556 .
O3B Na1 Na2 O8 60.0(5) 3_557 4_656
O2 Na1 Na2 O8 -31.0(2) 4 4_656
O8 Na1 Na2 O8 -142.21(19) 3_556 4_656
O3A Na1 Na2 O8 89.8(2) 3_557 4_656
O4 Na1 Na2 O8 52.3(2) . 4_656
O7 Na1 Na2 O8 -94.0(2) . 4_656
O5 Na1 Na2 O8 158.3(2) 2_556 4_656
Na2 Na1 Na2 O8 168.09(19) 2_556 4_656
O3B Na1 Na2 S4 2.2(5) 3_557 4_656
O2 Na1 Na2 S4 -88.74(18) 4 4_656
O8 Na1 Na2 S4 160.01(15) 3_556 4_656
O3A Na1 Na2 S4 32.0(2) 3_557 4_656
O4 Na1 Na2 S4 -5.50(19) . 4_656
O7 Na1 Na2 S4 -151.79(18) . 4_656
O5 Na1 Na2 S4 100.57(15) 2_556 4_656
Na2 Na1 Na2 S4 110.30(13) 2_556 4_656
O3B Na1 Na2 S2 13.1(5) 3_557 .
O2 Na1 Na2 S2 -77.89(14) 4 .
O8 Na1 Na2 S2 170.86(14) 3_556 .
O3A Na1 Na2 S2 42.87(13) 3_557 .
O4 Na1 Na2 S2 5.35(16) . .
O7 Na1 Na2 S2 -140.94(12) . .
O5 Na1 Na2 S2 111.42(9) 2_556 .
Na2 Na1 Na2 S2 121.16(5) 2_556 .
O3B Na1 Na2 Na1 106.6(5) 3_557 2_546
O2 Na1 Na2 Na1 15.60(15) 4 2_546
O8 Na1 Na2 Na1 -95.65(15) 3_556 2_546
O3A Na1 Na2 Na1 136.35(14) 3_557 2_546
O4 Na1 Na2 Na1 98.84(17) . 2_546
O7 Na1 Na2 Na1 -47.46(12) . 2_546
O5 Na1 Na2 Na1 -155.09(11) 2_556 2_546
Na2 Na1 Na2 Na1 -145.36(8) 2_556 2_546
O6 S3 O5 Na1 19.9(3) . 2_546
F3 S3 O5 Na1 136.16(19) . 2_546
N2 S3 O5 Na1 -111.7(2) . 2_546
O6 S3 O5 Na2 -163.0(2) . .
F3 S3 O5 Na2 -46.7(3) . .
N2 S3 O5 Na2 65.4(3) . .
O6 Na2 O5 S3 -31.0(5) 2_556 .
O1 Na2 O5 S3 -128.9(3) 4_655 .
O4 Na2 O5 S3 34.9(3) . .
N2 Na2 O5 S3 141.7(2) 4_656 .
O7 Na2 O5 S3 -29.6(2) . .
O8 Na2 O5 S3 159.6(3) 4_656 .
S4 Na2 O5 S3 154.7(2) 4_656 .
S2 Na2 O5 S3 57.4(3) . .
Na1 Na2 O5 S3 -177.5(3) 2_546 .
Na1 Na2 O5 S3 -0.3(3) . .
O6 Na2 O5 Na1 146.5(3) 2_556 2_546
O1 Na2 O5 Na1 48.66(16) 4_655 2_546
O4 Na2 O5 Na1 -147.55(12) . 2_546
N2 Na2 O5 Na1 -40.81(17) 4_656 2_546
O7 Na2 O5 Na1 147.94(15) . 2_546
O8 Na2 O5 Na1 -22.83(12) 4_656 2_546
S4 Na2 O5 Na1 -27.72(11) 4_656 2_546
S2 Na2 O5 Na1 -125.09(11) . 2_546
Na1 Na2 O5 Na1 177.20(10) . 2_546
O8 S4 O7 Na1 38.1(3) . .
F4 S4 O7 Na1 154.5(2) . .
N2 S4 O7 Na1 -92.4(2) . .
Na2 S4 O7 Na1 -34.8(4) 4 .
O8 S4 O7 Na2 -168.7(2) . .
F4 S4 O7 Na2 -52.4(2) . .
N2 S4 O7 Na2 60.8(3) . .
Na2 S4 O7 Na2 118.4(2) 4 .
O3B Na1 O7 S4 65.4(11) 3_557 .
O2 Na1 O7 S4 34.1(2) 4 .
O8 Na1 O7 S4 -55.8(2) 3_556 .
O3A Na1 O7 S4 167.1(3) 3_557 .
O4 Na1 O7 S4 137.6(2) . .
O5 Na1 O7 S4 -133.2(2) 2_556 .
Na2 Na1 O7 S4 -100.0(2) 2_556 .
Na2 Na1 O7 S4 158.1(3) . .
O3B Na1 O7 Na2 -92.7(10) 3_557 .
O2 Na1 O7 Na2 -123.94(15) 4 .
O8 Na1 O7 Na2 146.11(12) 3_556 .
O3A Na1 O7 Na2 9.0(4) 3_557 .
O4 Na1 O7 Na2 -20.46(12) . .
O5 Na1 O7 Na2 68.70(11) 2_556 .
Na2 Na1 O7 Na2 101.96(9) 2_556 .
O6 Na2 O7 S4 145.6(2) 2_556 .
O1 Na2 O7 S4 60.9(2) 4_655 .
O5 Na2 O7 S4 -33.8(2) . .
O4 Na2 O7 S4 -139.3(2) . .
N2 Na2 O7 S4 -166.0(6) 4_656 .
O8 Na2 O7 S4 -21.1(3) 4_656 .
S4 Na2 O7 S4 -19.8(5) 4_656 .
S2 Na2 O7 S4 -127.3(2) . .
Na1 Na2 O7 S4 -14.6(2) 2_546 .
Na1 Na2 O7 S4 -159.4(3) . .
O6 Na2 O7 Na1 -54.99(13) 2_556 .
O1 Na2 O7 Na1 -139.71(13) 4_655 .
O5 Na2 O7 Na1 125.67(13) . .
O4 Na2 O7 Na1 20.13(12) . .
N2 Na2 O7 Na1 -6.5(7) 4_656 .
O8 Na2 O7 Na1 138.29(16) 4_656 .
S4 Na2 O7 Na1 139.6(3) 4_656 .
S2 Na2 O7 Na1 32.18(9) . .
Na1 Na2 O7 Na1 144.82(8) 2_546 .
O7 S4 O8 Na1 66.5(7) . 3_556
F4 S4 O8 Na1 -49.1(7) . 3_556
N2 S4 O8 Na1 -159.1(6) . 3_556
Na2 S4 O8 Na1 -146.9(7) 4 3_556
O7 S4 O8 Na2 -146.53(17) . 4
F4 S4 O8 Na2 97.88(17) . 4
N2 S4 O8 Na2 -12.1(2) . 4
O2 S1 O1 Na2 -112.5(8) . 4_556
F1 S1 O1 Na2 3.4(8) . 4_556
N1 S1 O1 Na2 113.5(7) . 4_556
O1 S1 O2 Na1 107.4(16) . 4_656
F1 S1 O2 Na1 -8.8(17) . 4_656
N1 S1 O2 Na1 -115.6(16) . 4_656
O5 S3 O6 Na2 -6.4(6) . 2_546
F3 S3 O6 Na2 -121.9(5) . 2_546
N2 S3 O6 Na2 127.9(5) . 2_546
O6 S3 N2 S4 -172.8(2) . .
O5 S3 N2 S4 -36.5(3) . .
F3 S3 N2 S4 75.8(3) . .
O6 S3 N2 Na2 18.1(3) . 4
O5 S3 N2 Na2 154.3(2) . 4
F3 S3 N2 Na2 -93.4(3) . 4
O8 S4 N2 S3 -159.7(2) . .
O7 S4 N2 S3 -23.8(3) . .
F4 S4 N2 S3 89.3(3) . .
Na2 S4 N2 S3 -172.6(3) 4 .
O8 S4 N2 Na2 12.9(2) . 4
O7 S4 N2 Na2 148.81(17) . 4
F4 S4 N2 Na2 -98.07(16) . 4
O3B S2 N1 S1 44.8(9) . .
O3A S2 N1 S1 -18.8(5) . .
O4 S2 N1 S1 -165.5(3) . .
F2B S2 N1 S1 -70.0(5) . .
F2A S2 N1 S1 90.2(4) . .
Na2 S2 N1 S1 176.8(4) . .
O2 S1 N1 S2 -138.9(3) . .
O1 S1 N1 S2 -0.7(5) . .
F1 S1 N1 S2 111.9(4) . .
O3B S2 O4 Na1 -72.9(9) . .
O3A S2 O4 Na1 -5.7(5) . .
N1 S2 O4 Na1 139.2(3) . .
F2B S2 O4 Na1 35.1(5) . .
F2A S2 O4 Na1 -115.6(4) . .
Na2 S2 O4 Na1 163.0(5) . .
O3B S2 O4 Na2 124.0(8) . .
O3A S2 O4 Na2 -168.8(3) . .
N1 S2 O4 Na2 -23.8(3) . .
F2B S2 O4 Na2 -127.9(4) . .
F2A S2 O4 Na2 81.4(3) . .
O3B Na1 O4 S2 21.7(5) 3_557 .
O2 Na1 O4 S2 -55.2(4) 4 .
O8 Na1 O4 S2 145.8(5) 3_556 .
O3A Na1 O4 S2 50.0(4) 3_557 .
O7 Na1 O4 S2 -141.0(4) . .
O5 Na1 O4 S2 126.4(4) 2_556 .
Na2 Na1 O4 S2 110.3(3) 2_556 .
Na2 Na1 O4 S2 -163.7(5) . .
O3B Na1 O4 Na2 -174.5(4) 3_557 .
O2 Na1 O4 Na2 108.58(16) 4 .
O8 Na1 O4 Na2 -50.5(6) 3_556 .
O3A Na1 O4 Na2 -146.26(17) 3_557 .
O7 Na1 O4 Na2 22.75(14) . .
O5 Na1 O4 Na2 -69.82(15) 2_556 .
Na2 Na1 O4 Na2 -85.98(15) 2_556 .
O6 Na2 O4 S2 -123.8(3) 2_556 .
O1 Na2 O4 S2 -146.5(3) 4_655 .
O5 Na2 O4 S2 82.0(2) . .
N2 Na2 O4 S2 -37.6(2) 4_656 .
O7 Na2 O4 S2 147.2(3) . .
O8 Na2 O4 S2 14.1(3) 4_656 .
S4 Na2 O4 S2 -14.5(3) 4_656 .
Na1 Na2 O4 S2 58.2(3) 2_546 .
Na1 Na2 O4 S2 168.2(3) . .
O6 Na2 O4 Na1 67.97(15) 2_556 .
O1 Na2 O4 Na1 45.3(5) 4_655 .
O5 Na2 O4 Na1 -86.23(15) . .
N2 Na2 O4 Na1 154.22(14) 4_656 .
O7 Na2 O4 Na1 -20.98(12) . .
O8 Na2 O4 Na1 -154.10(12) 4_656 .
S4 Na2 O4 Na1 177.29(10) 4_656 .
S2 Na2 O4 Na1 -168.2(3) . .
Na1 Na2 O4 Na1 -110.01(12) 2_546 .
O3B S2 O3A Na1 9.0(6) . 3_557
O4 S2 O3A Na1 -102.6(4) . 3_557
N1 S2 O3A Na1 116.5(3) . 3_557
F2B S2 O3A Na1 -161.2(7) . 3_557
F2A S2 O3A Na1 7.0(4) . 3_557
Na2 S2 O3A Na1 -133.4(6) . 3_557
O3A S2 O3B Na1 -10.7(7) . 3_557
O4 S2 O3B Na1 98.5(12) . 3_557
N1 S2 O3B Na1 -117.4(9) . 3_557
F2B S2 O3B Na1 -3.1(12) . 3_557
F2A S2 O3B Na1 166.5(15) . 3_557
Na2 S2 O3B Na1 155.7(7) . 3_557
